data_2312508
loop_
_publ_author_name
'Chinchan, Kunlanit'
'Jiajaroen, Suwadee'
'Theppitak, Chatphorn'
'Laksee, Sakchai'
'Sukwattanasinitt, Mongkol'
'Chainok, Kittipong'

_publ_section_title
;
 Synthesis, structure and photoluminescence properties of
 heterometallic-based coordination polymers of trimesic acid.
;
_journal_coeditor_code JX3081
_journal_issue 6
_journal_name_full 'Acta crystallographica. Section C, Structural chemistry'
_journal_paper_doi 10.1107/S2053229624003528
_journal_volume 80
_journal_year 2024
_chemical_formula_iupac '[Ca Zn2 (C6 H3 O6)2 (H2 O)10], 2H2 O'
_chemical_formula_moiety 'C18 H26 Ca O22 Zn2, 2(H2 O)'
_chemical_formula_sum 'C18 H30 Ca O24 Zn2'
_chemical_formula_weight 801.24
_chemical_name_systematic
;
Poly[[decaaquabis(\m~3~-benzene-1,3,5-tricarboxylato)calcium(II)dizinc(II)]
dihydrate]
;
_space_group_crystal_system orthorhombic
_space_group_IT_number 68
_space_group_name_Hall '-C 2a 2ac'
_space_group_name_H-M_alt 'C c c a :2'
_atom_sites_solution_hydrogens mixed
_atom_sites_solution_primary geom
_audit_creation_method
;
Olex2 1.5
(compiled 2024.02.16 svn.r378c4104 for OlexSys, GUI svn.r6928)
;
_cell_angle_alpha 90
_cell_angle_beta 90
_cell_angle_gamma 90
_cell_formula_units_Z 4
_cell_length_a 6.9927(9)
_cell_length_b 18.934(2)
_cell_length_c 20.808(2)
_cell_measurement_reflns_used 1824
_cell_measurement_temperature 296
_cell_measurement_theta_max 27.072
_cell_measurement_theta_min 3.256
_cell_volume 2755.0(5)
_computing_cell_refinement
;
SAINT (Bruker, 2021)
;
_computing_data_collection
;
APEX4 (Bruker, 2021)
;
_computing_data_reduction
;
SAINT (Bruker, 2021)
;
_computing_molecular_graphics
;
OLEX2 (Dolomanov <i>et al.</i>,  2009)
;
_computing_publication_material
;
OLEX2 (Dolomanov <i>et al.</i>,  2009)
;
_computing_structure_refinement
;
SHELXL2018 (Sheldrick, 2015<i>b</i>)
;
_computing_structure_solution
;
SHELXT (Sheldrick, 2015<i>a</i>)
;
_diffrn_ambient_temperature 296
_diffrn_detector 'Bruker PHOTON 200 area detector'
_diffrn_detector_area_resol_mean 7.39
_diffrn_measured_fraction_theta_full 0.998
_diffrn_measured_fraction_theta_max 0.998
_diffrn_measurement_device 'four-circle KAPPA diffractometer'
_diffrn_measurement_device_type 'Bruker D8 QUEST CMOS PHOTON II'
_diffrn_measurement_method '\f and \w scans'
_diffrn_radiation_monochromator graphite
_diffrn_radiation_probe x-ray
_diffrn_radiation_type MoK\a
_diffrn_radiation_wavelength 0.71073
_diffrn_reflns_av_R_equivalents 0.0826
_diffrn_reflns_av_unetI/netI 0.0440
_diffrn_reflns_limit_h_max 8
_diffrn_reflns_limit_h_min -9
_diffrn_reflns_limit_k_max 24
_diffrn_reflns_limit_k_min -25
_diffrn_reflns_limit_l_max 27
_diffrn_reflns_limit_l_min -27
_diffrn_reflns_number 12352
_diffrn_reflns_theta_full 25.242
_diffrn_reflns_theta_max 28.336
_diffrn_reflns_theta_min 2.909
_diffrn_source 'sealed x-ray tube'
_diffrn_source_current 30.0
_diffrn_source_power 1.5
_diffrn_source_voltage 50.0
_diffrn_standards_number 0
_exptl_absorpt_coefficient_mu 2.035
_exptl_absorpt_correction_T_max 0.7457
_exptl_absorpt_correction_T_min 0.6401
_exptl_absorpt_correction_type multi-scan
_exptl_absorpt_process_details
;
(SADABS; Bruker, 2021)
;
_exptl_crystal_colour 'light colourless'
_exptl_crystal_density_diffrn 1.932
_exptl_crystal_description block
_exptl_crystal_F_000 1640
_exptl_crystal_size_max 0.4
_exptl_crystal_size_mid 0.2
_exptl_crystal_size_min 0.2
_refine_diff_density_max 0.723
_refine_diff_density_min -0.482
_refine_ls_extinction_method none
_refine_ls_goodness_of_fit_ref 1.059
_refine_ls_hydrogen_treatment mixed
_refine_ls_matrix_type full
_refine_ls_number_parameters 134
_refine_ls_number_reflns 1730
_refine_ls_number_restraints 15
_refine_ls_restrained_S_all 1.055
_refine_ls_R_factor_all 0.0743
_refine_ls_R_factor_gt 0.0398
_refine_ls_shift/su_max 0.001
_refine_ls_shift/su_mean 0.000
_refine_ls_structure_factor_coef Fsqd
_refine_ls_weighting_details 'w=1/[\s^2^(Fo^2^)+(0.0412P)^2^+7.6311P] where P=(Fo^2^+2Fc^2^)/3'
_refine_ls_weighting_scheme calc
_refine_ls_wR_factor_gt 0.0904
_refine_ls_wR_factor_ref 0.1117
_reflns_number_gt 1184
_reflns_number_total 1730
_reflns_threshold_expression 'I > 2\s(I)'
_cod_data_source_file jx3081sup1.cif
_cod_data_source_block 3
_cod_original_cell_volume 2755.0(6)
_cod_original_sg_symbol_Hall '-C 2b 2bc'
_cod_original_sg_symbol_H-M 'C c c e'
_cod_database_code 2312508
_shelx_space_group_comment
;
The symmetry employed for this shelxl refinement is uniquely defined
by the following loop, which should always be used as a source of
symmetry information in preference to the above space-group names.
They are only intended as comments.
;
_shelx_estimated_absorpt_t_min 0.497
_shelx_estimated_absorpt_t_max 0.686

loop_
_space_group_symop_operation_xyz
'x, y, z'
'-x+1/2, -y, z'
'-x, y, -z+1/2'
'x+1/2, -y, -z+1/2'
'x+1/2, y+1/2, z'
'-x+1, -y+1/2, z'
'-x+1/2, y+1/2, -z+1/2'
'x+1, -y+1/2, -z+1/2'
'-x, -y, -z'
'x-1/2, y, -z'
'x, -y, z-1/2'
'-x-1/2, y, z-1/2'
'-x+1/2, -y+1/2, -z'
'x, y+1/2, -z'
'x+1/2, -y+1/2, z-1/2'
'-x, y+1/2, z-1/2'

loop_
_atom_site_type_symbol
_atom_site_label
_atom_site_fract_x
_atom_site_fract_y
_atom_site_fract_z
_atom_site_U_iso_or_equiv
_atom_site_adp_type
_atom_site_calc_flag
_atom_site_occupancy
_atom_site_disorder_assembly
_atom_site_disorder_group
Zn Zn1 0.250000 0.500000 0.63791(3) 0.03042(19) Uani d 1 . .
Ca Ca1 0.000000 0.250000 0.250000 0.0306(3) Uani d 1 . .
O O1 0.1624(4) 0.42831(13) 0.57094(13) 0.0408(7) Uani d 1 . .
O O2 0.0367(4) 0.38210(14) 0.65775(12) 0.0390(7) Uani d 1 . .
O O3 0.0178(5) 0.19294(13) 0.35990(11) 0.0386(7) Uani d 1 . .
O O4 0.5142(5) 0.44813(14) 0.64670(15) 0.0450(7) Uani d 1 . .
H H4A 0.577(5) 0.461(2) 0.6138(16) 0.068 Uiso d 1 . .
H H4B 0.491(6) 0.4052(11) 0.640(2) 0.068 Uiso d 1 . .
O O5 0.250000 0.500000 0.7385(2) 0.0506(11) Uani d 1 . .
H H5A 0.261(18) 0.5417(17) 0.753(3) 0.076 Uiso d 0.5 . .
H H5B 0.351(10) 0.481(6) 0.753(3) 0.076 Uiso d 0.5 . .
O O6 0.2492(5) 0.3353(2) 0.25836(15) 0.0640(10) Uani d 1 . .
H H6A 0.327(6) 0.342(3) 0.2270(16) 0.096 Uiso d 1 . .
H H6B 0.324(6) 0.338(3) 0.2905(16) 0.096 Uiso d 1 . .
O O7 0.226(5) 0.493(2) 0.4497(3) 0.055(5) Uani d 0.5 . .
H H7A 0.200(19) 0.521(4) 0.481(4) 0.082 Uiso d 0.5 . .
H H7B 0.228(19) 0.453(3) 0.468(4) 0.082 Uiso d 0.5 . .
C C1 0.0790(5) 0.37818(17) 0.59974(17) 0.0274(8) Uani d 1 . .
C C2 0.0350(5) 0.31241(16) 0.56248(15) 0.0221(7) Uani d 1 . .
C C3 0.0339(5) 0.31200(16) 0.49550(15) 0.0237(7) Uani d 1 . .
H H3 0.056038 0.353680 0.473065 0.028 Uiso calc 1 . .
C C4 0.000000 0.250000 0.4621(2) 0.0207(9) Uani d 1 . .
C C5 0.000000 0.250000 0.5956(2) 0.0247(10) Uani d 1 . .
H H5 -0.000001 0.249999 0.640258 0.030 Uiso calc 1 . .
C C6 0.000000 0.250000 0.3896(2) 0.0237(10) Uani d 1 . .

loop_
_atom_site_aniso_label
_atom_site_aniso_U_11
_atom_site_aniso_U_22
_atom_site_aniso_U_33
_atom_site_aniso_U_12
_atom_site_aniso_U_13
_atom_site_aniso_U_23
Zn1 0.0465(4) 0.0193(3) 0.0255(3) -0.0017(3) 0.000 0.000
Ca1 0.0312(8) 0.0416(8) 0.0189(6) 0.000 0.000 0.000
O1 0.0603(19) 0.0231(12) 0.0389(15) -0.0133(13) 0.0042(14) -0.0038(11)
O2 0.062(2) 0.0312(13) 0.0241(12) 0.0019(13) -0.0007(13) -0.0075(10)
O3 0.069(2) 0.0255(12) 0.0211(12) 0.0053(13) -0.0018(13) -0.0042(10)
O4 0.0502(19) 0.0266(13) 0.0583(18) 0.0004(13) 0.0048(16) -0.0022(13)
O5 0.076(4) 0.045(2) 0.031(2) 0.003(2) 0.000 0.000
O6 0.053(2) 0.108(3) 0.0309(15) -0.036(2) -0.0006(15) 0.0057(18)
O7 0.060(16) 0.065(13) 0.040(3) -0.016(8) -0.004(5) 0.006(5)
C1 0.031(2) 0.0197(15) 0.0313(18) 0.0004(14) -0.0059(15) -0.0017(13)
C2 0.0258(18) 0.0182(14) 0.0222(16) -0.0002(13) -0.0011(13) -0.0014(12)
C3 0.030(2) 0.0196(14) 0.0214(15) -0.0002(14) -0.0001(14) 0.0022(12)
C4 0.023(2) 0.018(2) 0.022(2) -0.0015(17) 0.000 0.000
C5 0.031(3) 0.021(2) 0.022(2) -0.003(2) 0.000 0.000
C6 0.028(3) 0.024(2) 0.020(2) 0.000(2) 0.000 0.000

loop_
_atom_type_symbol
_atom_type_description
_atom_type_scat_dispersion_real
_atom_type_scat_dispersion_imag
_atom_type_scat_source
C C 0.0033 0.0016 'International Tables Vol C Tables 4.2.6.8 and 6.1.1.4'
H H 0.0000 0.0000 'International Tables Vol C Tables 4.2.6.8 and 6.1.1.4'
Ca Ca 0.2262 0.3064 'International Tables Vol C Tables 4.2.6.8 and 6.1.1.4'
O O 0.0106 0.0060 'International Tables Vol C Tables 4.2.6.8 and 6.1.1.4'
Zn Zn 0.2839 1.4301 'International Tables Vol C Tables 4.2.6.8 and 6.1.1.4'

loop_
_geom_angle_atom_site_label_1
_geom_angle_atom_site_label_2
_geom_angle_atom_site_label_3
_geom_angle_site_symmetry_1
_geom_angle_site_symmetry_3
_geom_angle
_geom_angle_publ_flag
O1 Zn1 O1 . 2_565 93.81(15) ?
O1 Zn1 O4 2_565 2_565 90.72(12) ?
O1 Zn1 O4 . . 90.72(12) ?
O1 Zn1 O4 . 2_565 96.12(12) ?
O1 Zn1 O4 2_565 . 96.12(12) ?
O1 Zn1 O5 . . 133.10(7) ?
O1 Zn1 O5 2_565 . 133.10(7) ?
O4 Zn1 O4 2_565 . 170.00(17) ?
O5 Zn1 O4 . . 85.00(8) ?
O5 Zn1 O4 . 2_565 85.00(8) ?
O3 Ca1 O3 . 3 129.49(11) ?
O3 Ca1 O3 3 6_455 174.38(15) ?
O3 Ca1 O3 . 6_455 50.87(11) ?
O3 Ca1 O3 . 8_455 174.38(15) ?
O3 Ca1 O3 6_455 8_455 129.49(11) ?
O3 Ca1 O3 3 8_455 50.87(11) ?
O6 Ca1 O3 . 3 113.03(10) ?
O6 Ca1 O3 6_455 8_455 113.03(10) ?
O6 Ca1 O3 3 . 113.03(10) ?
O6 Ca1 O3 8_455 . 74.98(10) ?
O6 Ca1 O3 8_455 8_455 100.80(10) ?
O6 Ca1 O3 6_455 6_455 100.80(10) ?
O6 Ca1 O3 6_455 . 71.37(10) ?
O6 Ca1 O3 3 6_455 74.98(10) ?
O6 Ca1 O3 3 8_455 71.37(10) ?
O6 Ca1 O3 8_455 6_455 113.03(10) ?
O6 Ca1 O3 . 8_455 74.98(10) ?
O6 Ca1 O3 . 6_455 71.37(10) ?
O6 Ca1 O3 . . 100.81(10) ?
O6 Ca1 O3 6_455 3 74.98(10) ?
O6 Ca1 O3 8_455 3 71.37(10) ?
O6 Ca1 O3 3 3 100.80(10) ?
O6 Ca1 O6 3 8_455 171.62(15) ?
O6 Ca1 O6 6_455 8_455 94.6(2) ?
O6 Ca1 O6 8_455 . 86.0(2) ?
O6 Ca1 O6 6_455 . 171.62(15) ?
O6 Ca1 O6 3 . 94.6(2) ?
O6 Ca1 O6 6_455 3 86.0(2) ?
C1 O1 Zn1 . . 108.3(2) ?
C6 O3 Ca1 . . 94.2(2) ?
C6 O3 Ca1 6_455 . 94.2(2) ?
C6 O3 C6 6_455 . 0.0(3) ?
Zn1 O4 H4A . . 105(3) ?
Zn1 O4 H4B . . 106(3) ?
H4A O4 H4B . . 104(4) ?
Zn1 O5 H5A . . 111(4) ?
Zn1 O5 H5A . 2_565 111(4) ?
Zn1 O5 H5B . . 111(4) ?
Zn1 O5 H5B . 2_565 111(4) ?
H5A O5 H5A . 2_565 137(9) ?
H5A O5 H5B . 2_565 63(7) ?
H5A O5 H5B . . 101(4) ?
H5A O5 H5B 2_565 2_565 101(4) ?
H5B O5 H5A . 2_565 63(7) ?
H5B O5 H5B . 2_565 138(9) ?
Ca1 O6 H6A . . 121(3) ?
Ca1 O6 H6B . . 123(3) ?
H6A O6 H6B . . 101(4) ?
H7A O7 H7A . 2_565 76(10) ?
H7A O7 H7B 2_565 2_565 82(6) ?
H7A O7 H7B . . 103(5) ?
H7A O7 H7B . 2_565 42(10) ?
H7B O7 H7A . 2_565 52(10) ?
H7B O7 H7B . 2_565 131(10) ?
O1 C1 C2 . . 118.2(3) ?
O2 C1 O1 . . 121.6(3) ?
O2 C1 C2 . . 120.1(3) ?
C3 C2 C1 . . 121.5(3) ?
C5 C2 C1 . . 119.1(3) ?
C5 C2 C3 . . 119.3(3) ?
C2 C3 H3 . . 119.8 ?
C4 C3 C2 . . 120.5(3) ?
C4 C3 H3 . . 119.8 ?
C3 C4 C3 6_455 . 119.8(4) ?
C3 C4 C6 . . 120.1(2) ?
C3 C4 C6 6_455 6_455 120.1(2) ?
C3 C4 C6 6_455 . 120.1(2) ?
C3 C4 C6 . 6_455 120.1(2) ?
C6 C4 C6 . 6_455 0.0 ?
C2 C5 C2 . 6_455 120.6(4) ?
C2 C5 H5 . . 119.7 ?
C2 C5 H5 6_455 . 119.7 ?
O3 C6 O3 6_455 . 120.7(4) ?
O3 C6 C4 . . 119.6(2) ?
O3 C6 C4 6_455 . 119.6(2) ?
C6 C6 O3 6_455 . 0(10) ?
C6 C6 O3 6_455 6_455 0(10) ?
C6 C6 C4 6_455 . 0(10) ?

loop_
_geom_bond_atom_site_label_1
_geom_bond_atom_site_label_2
_geom_bond_site_symmetry_2
_geom_bond_distance
_geom_bond_publ_flag
Zn1 O1 . 2.039(3) ?
Zn1 O1 2_565 2.039(3) ?
Zn1 O4 . 2.100(3) ?
Zn1 O4 2_565 2.100(3) ?
Zn1 O5 . 2.093(4) ?
Ca1 O3 . 2.532(2) ?
Ca1 O3 3 2.532(2) ?
Ca1 O3 6_455 2.532(2) ?
Ca1 O3 8_455 2.532(2) ?
Ca1 O6 8_455 2.383(3) ?
Ca1 O6 3 2.383(3) ?
Ca1 O6 6_455 2.383(3) ?
Ca1 O6 . 2.383(3) ?
O1 C1 . 1.265(4) ?
O2 C1 . 1.245(4) ?
O3 C6 . 1.251(3) ?
O3 C6 6_455 1.251(3) ?
O4 H4A . 0.850(19) ?
O4 H4B . 0.840(19) ?
O5 H5A . 0.85(2) ?
O5 H5A 2_565 0.85(2) ?
O5 H5B 2_565 0.85(2) ?
O5 H5B . 0.85(2) ?
O6 H6A . 0.862(19) ?
O6 H6B . 0.850(19) ?
O7 H7A 2_565 0.87(8) ?
O7 H7A . 0.85(2) ?
O7 H7B . 0.85(2) ?
O7 H7B 2_565 1.13(8) ?
C1 C2 . 1.499(4) ?
C2 C3 . 1.394(4) ?
C2 C5 . 1.389(4) ?
C3 H3 . 0.9300 ?
C3 C4 . 1.384(4) ?
C4 C6 . 1.509(6) ?
C4 C6 6_455 1.509(6) ?
C5 H5 . 0.9300 ?
C6 C6 6_455 0.000(9) ?

loop_
_geom_hbond_atom_site_label_D
_geom_hbond_atom_site_label_H
_geom_hbond_atom_site_label_A
_geom_hbond_site_symmetry_A
_geom_hbond_distance_DH
_geom_hbond_distance_HA
_geom_hbond_distance_DA
_geom_hbond_angle_DHA
_geom_hbond_publ_flag
O4 H4A O7 10_656 0.850(19) 1.79(3) 2.636(17) 174(5) yes
O4 H4A O7 9_666 0.850(19) 2.09(3) 2.926(19) 165(5) yes
O4 H4B O3 13_556 0.840(19) 1.86(2) 2.684(4) 167(4) yes
O5 H5A O6 11_566 0.85(2) 2.33(3) 3.145(4) 160(6) yes
O5 H5B O4 3_656 0.85(2) 2.37(4) 3.065(5) 139(6) yes
O6 H6A O2 12_655 0.862(19) 1.88(2) 2.722(4) 164(6) yes
O6 H6B O2 10_656 0.850(19) 2.02(2) 2.806(4) 153(4) yes
O7 H7A O1 2_565 0.85(2) 2.32(9) 3.030(17) 141(12) yes
O7 H7B O1 . 0.85(2) 2.25(9) 2.841(15) 127(9) yes

loop_
_geom_torsion_atom_site_label_1
_geom_torsion_atom_site_label_2
_geom_torsion_atom_site_label_3
_geom_torsion_atom_site_label_4
_geom_torsion_site_symmetry_1
_geom_torsion_site_symmetry_2
_geom_torsion_site_symmetry_3
_geom_torsion_site_symmetry_4
_geom_torsion
_geom_torsion_publ_flag
Zn1 O1 C1 O2 . . . . 10.3(4) ?
Zn1 O1 C1 C2 . . . . -168.4(3) ?
Ca1 O3 C6 O3 . . . 6_455 0.0000(10) ?
Ca1 O3 C6 C4 . . . . 180.0000(10) ?
Ca1 O3 C6 C6 . . . 6_455 0.00(13) ?
O1 C1 C2 C3 . . . . -18.0(5) ?
O1 C1 C2 C5 . . . . 160.1(3) ?
O2 C1 C2 C3 . . . . 163.3(3) ?
O2 C1 C2 C5 . . . . -18.6(5) ?
C1 C2 C3 C4 . . . . 177.5(3) ?
C1 C2 C5 C2 . . . 6_455 -177.9(4) ?
C2 C3 C4 C3 . . . 6_455 0.3(2) ?
C2 C3 C4 C6 . . . . -179.7(2) ?
C2 C3 C4 C6 . . . 6_455 -179.7(2) ?
C3 C2 C5 C2 . . . 6_455 0.3(2) ?
C3 C4 C6 O3 . . . . 162.0(2) ?
C3 C4 C6 O3 6_455 . . . -18.0(2) ?
C3 C4 C6 O3 . . . 6_455 -18.0(2) ?
C3 C4 C6 O3 6_455 . . 6_455 162.0(2) ?
C3 C4 C6 C6 6_455 . . 6_455 0.0(5) ?
C3 C4 C6 C6 . . . 6_455 0E1(10) ?
C5 C2 C3 C4 . . . . -0.6(5) ?
C6 O3 C6 O3 6_455 . . 6_455 0E1(10) ?
C6 O3 C6 C4 6_455 . . . 0E1(10) ?
C6 C4 C6 O3 6_455 . . 6_455 0E1(10) ?
C6 C4 C6 O3 6_455 . . . 0E1(10) ?

_cod_database_fobs_code 2312508
